data_4318572
loop_
_publ_author_name
'Rajeev Gupta'
'Zhi Hui Zhang'
'Douglas Powell'
'Michael P. Hendrich'
'A. S. Borovik'

_publ_contact_author
;
    Prof. Andrew S. Borovik
    Department of Chemistry
    University of Kansas
    2010 Malott Hall
    1251 Wescoe Hall Dr.
    Lawrence, KS  66045-7582  USA
;
_publ_contact_author_email aborovik@ku.edu
_publ_contact_author_fax 1(785)8645396
_publ_contact_author_phone 1(785)8644067
_publ_section_title
;
 Synthesis and Characterization of Completely Delocalized Mixed-Valent
 Dicopper Complexes
;
_journal_name_full 'Inorganic Chemistry'
_journal_page_first 5100
_journal_page_last 5106
_journal_paper_doi 10.1021/ic0202918
_journal_volume 41
_journal_year 2002
_chemical_formula_moiety '(C42 H88 Cu2 N14 O6) 1+, (B F4) 1-, 2(C H2 Cl2)'
_chemical_formula_sum 'C44 H92 B Cl4 Cu2 F4 N14 O6'
_chemical_formula_weight 1269.01
_chemical_name_systematic
;
  ?
;
_space_group_IT_number 2
_symmetry_cell_setting triclinic
_symmetry_space_group_name_Hall '-P 1'
_symmetry_space_group_name_H-M 'P -1'
_atom_sites_solution_hydrogens geom
_atom_sites_solution_primary direct
_atom_sites_solution_secondary difmap
_audit_creation_method SHELXL-97
_cell_angle_alpha 76.875(2)
_cell_angle_beta 87.667(2)
_cell_angle_gamma 71.452(2)
_cell_formula_units_Z 2
_cell_length_a 12.6003(10)
_cell_length_b 15.9144(13)
_cell_length_c 16.9582(14)
_cell_measurement_reflns_used 3243
_cell_measurement_temperature 100(2)
_cell_measurement_theta_max 24.84
_cell_measurement_theta_min 2.34
_cell_volume 3137.9(4)
_computing_cell_refinement 'Bruker SMART'
_computing_data_collection 'Bruker SMART'
_computing_data_reduction 'Bruker SAINT'
_computing_molecular_graphics 'Bruker SHELXTL'
_computing_publication_material 'Bruker SHELXTL'
_computing_structure_refinement 'SHELXL-97 (Sheldrick, 1997)'
_computing_structure_solution 'SHELXS-97 (Sheldrick, 1990)'
_diffrn_ambient_temperature 100(2)
_diffrn_measured_fraction_theta_full 0.992
_diffrn_measured_fraction_theta_max 0.988
_diffrn_measurement_device_type 'Bruker APEX'
_diffrn_measurement_method '\w scan frames'
_diffrn_radiation_monochromator graphite
_diffrn_radiation_source 'fine-focus sealed tube'
_diffrn_radiation_type MoK\a
_diffrn_radiation_wavelength 0.71073
_diffrn_reflns_av_R_equivalents 0.0667
_diffrn_reflns_av_sigmaI/netI 0.1606
_diffrn_reflns_limit_h_max 15
_diffrn_reflns_limit_h_min -15
_diffrn_reflns_limit_k_max 19
_diffrn_reflns_limit_k_min -19
_diffrn_reflns_limit_l_max 20
_diffrn_reflns_limit_l_min -15
_diffrn_reflns_number 19491
_diffrn_reflns_theta_full 26.00
_diffrn_reflns_theta_max 26.05
_diffrn_reflns_theta_min 1.63
_diffrn_standards_decay_% -0.07
_diffrn_standards_number 111
_exptl_absorpt_coefficient_mu 0.913
_exptl_absorpt_correction_T_max 0.8984
_exptl_absorpt_correction_T_min 0.7973
_exptl_absorpt_correction_type multi-scan
_exptl_absorpt_process_details 'SADABS, 1996'
_exptl_crystal_colour green
_exptl_crystal_density_diffrn 1.343
_exptl_crystal_density_method 'not measured'
_exptl_crystal_description prism
_exptl_crystal_F_000 1338
_exptl_crystal_size_max 0.26
_exptl_crystal_size_mid 0.17
_exptl_crystal_size_min 0.12
_refine_diff_density_max 1.192
_refine_diff_density_min -0.918
_refine_diff_density_rms 0.113
_refine_ls_extinction_method none
_refine_ls_goodness_of_fit_ref 0.904
_refine_ls_hydrogen_treatment mixed
_refine_ls_matrix_type full
_refine_ls_number_parameters 676
_refine_ls_number_reflns 12253
_refine_ls_number_restraints 6
_refine_ls_restrained_S_all 0.904
_refine_ls_R_factor_all 0.1436
_refine_ls_R_factor_gt 0.0685
_refine_ls_shift/su_max 0.002
_refine_ls_shift/su_mean 0.000
_refine_ls_structure_factor_coef Fsqd
_refine_ls_weighting_details 'calc w=1/[\s^2^(Fo^2^)+(0.0800P)^2^+0.0000P] where P=(Fo^2^+2Fc^2^)/3'
_refine_ls_weighting_scheme calc
_refine_ls_wR_factor_gt 0.1554
_refine_ls_wR_factor_ref 0.1764
_reflns_number_gt 5994
_reflns_number_total 12253
_reflns_threshold_expression >2sigma(I)
_cod_data_source_file ic0202918_2.cif
_cod_data_source_block compound_[Cu(H5_1_)]2BF4.2CH2Cl2
_cod_database_code 4318572

loop_
_symmetry_equiv_pos_as_xyz
'x, y, z'
'-x, -y, -z'

loop_
_atom_site_label
_atom_site_type_symbol
_atom_site_fract_x
_atom_site_fract_y
_atom_site_fract_z
_atom_site_U_iso_or_equiv
_atom_site_adp_type
_atom_site_occupancy
_atom_site_symmetry_multiplicity
_atom_site_calc_flag
_atom_site_refinement_flags
_atom_site_disorder_assembly
_atom_site_disorder_group
Cu1A Cu 0.47514(6) 0.51183(4) 0.43016(4) 0.02370(19) Uani 1 1 d . . .
O1A O 0.5338(3) 0.6076(2) 0.5507(2) 0.0275(9) Uani 1 1 d . . .
O2A O 0.1199(3) 0.7069(3) 0.3577(2) 0.0351(10) Uani 1 1 d . . .
O3A O 0.7171(3) 0.4818(3) 0.3916(2) 0.0275(9) Uani 1 1 d . . .
N1A N 0.4385(4) 0.5482(3) 0.3038(3) 0.0245(11) Uani 1 1 d . . .
N2A N 0.4835(4) 0.6295(3) 0.4188(3) 0.0241(11) Uani 1 1 d . . .
N3A N 0.5037(5) 0.7479(3) 0.4701(3) 0.0395(14) Uani 1 1 d . . .
H3A H 0.4761 0.7843 0.4232 0.047 Uiso 1 1 calc R . .
N4A N 0.2396(4) 0.5688(3) 0.4201(3) 0.0288(12) Uani 1 1 d . . .
H4A H 0.2780 0.5342 0.4644 0.035 Uiso 1 1 calc R . .
N5A N 0.1640(4) 0.6785(3) 0.4925(3) 0.0312(12) Uani 1 1 d . . .
H5A H 0.2083 0.6391 0.5322 0.037 Uiso 1 1 calc R . .
N6A N 0.6997(4) 0.4562(3) 0.2664(3) 0.0304(12) Uani 1 1 d . . .
H6A H 0.7248 0.4594 0.2170 0.036 Uiso 1 1 calc R . .
N7A N 0.8143(4) 0.5370(3) 0.2862(3) 0.0266(11) Uani 1 1 d . . .
H7A H 0.8258 0.5415 0.2341 0.032 Uiso 1 1 calc R . .
C1A C 0.4821(5) 0.6281(4) 0.2766(3) 0.0250(13) Uani 1 1 d . . .
H1AA H 0.4483 0.6640 0.2228 0.030 Uiso 1 1 calc R . .
H1AB H 0.5644 0.6058 0.2716 0.030 Uiso 1 1 calc R . .
C2A C 0.4530(5) 0.6878(4) 0.3374(3) 0.0276(14) Uani 1 1 d . . .
H2AA H 0.4945 0.7324 0.3263 0.033 Uiso 1 1 calc R . .
H2AB H 0.3718 0.7216 0.3333 0.033 Uiso 1 1 calc R . .
C3A C 0.5073(5) 0.6598(4) 0.4794(4) 0.0253(13) Uani 1 1 d . . .
C4A C 0.5401(6) 0.7905(4) 0.5287(4) 0.0385(17) Uani 1 1 d . . .
C5A C 0.5249(9) 0.8873(5) 0.4849(6) 0.097(4) Uani 1 1 d . . .
H5AA H 0.4456 0.9189 0.4699 0.145 Uiso 1 1 d R . .
H5AB H 0.5689 0.8876 0.4359 0.145 Uiso 1 1 d R . .
H5AC H 0.5506 0.9182 0.5204 0.145 Uiso 1 1 d R . .
C6A C 0.6594(6) 0.7444(5) 0.5541(5) 0.056(2) Uani 1 1 d . . .
H6AA H 0.6691 0.6824 0.5854 0.084 Uiso 1 1 d R . .
H6AB H 0.6831 0.7784 0.5875 0.084 Uiso 1 1 d R . .
H6AC H 0.7050 0.7418 0.5059 0.084 Uiso 1 1 d R . .
C7A C 0.4668(7) 0.7883(6) 0.6031(6) 0.074(3) Uani 1 1 d . . .
H7AA H 0.4768 0.7250 0.6306 0.112 Uiso 1 1 d R . .
H7AB H 0.3880 0.8192 0.5857 0.112 Uiso 1 1 d R . .
H7AC H 0.4886 0.8193 0.6403 0.112 Uiso 1 1 d R . .
C8A C 0.3143(4) 0.5810(4) 0.2834(3) 0.0283(14) Uani 1 1 d . . .
H8AA H 0.3022 0.5691 0.2303 0.034 Uiso 1 1 calc R . .
H8AB H 0.2850 0.6476 0.2786 0.034 Uiso 1 1 calc R . .
C9A C 0.2493(5) 0.5348(4) 0.3469(3) 0.0276(14) Uani 1 1 d . . .
H9AA H 0.1735 0.5458 0.3245 0.033 Uiso 1 1 calc R . .
H9AB H 0.2879 0.4684 0.3602 0.033 Uiso 1 1 calc R . .
C10A C 0.1695(5) 0.6561(4) 0.4204(4) 0.0286(14) Uani 1 1 d . . .
C11A C 0.0900(5) 0.7635(4) 0.5100(4) 0.0352(15) Uani 1 1 d . . .
C12A C 0.1095(6) 0.7567(5) 0.5995(4) 0.0502(19) Uani 1 1 d . . .
H12A H 0.1884 0.7492 0.6097 0.075 Uiso 1 1 d R . .
H12B H 0.0910 0.7042 0.6318 0.075 Uiso 1 1 d R . .
H12C H 0.0619 0.8123 0.6145 0.075 Uiso 1 1 d R . .
C13A C -0.0329(5) 0.7727(4) 0.4937(4) 0.0447(18) Uani 1 1 d . . .
H13A H -0.0439 0.7732 0.4367 0.067 Uiso 1 1 d R . .
H13B H -0.0819 0.8297 0.5056 0.067 Uiso 1 1 d R . .
H13C H -0.0512 0.7212 0.5283 0.067 Uiso 1 1 d R . .
C14A C 0.1202(6) 0.8446(4) 0.4600(5) 0.0496(19) Uani 1 1 d . . .
H14A H 0.1086 0.8487 0.4022 0.074 Uiso 1 1 d R . .
H14B H 0.1989 0.8367 0.4710 0.074 Uiso 1 1 d R . .
H14C H 0.0725 0.9005 0.4745 0.074 Uiso 1 1 d R . .
C15A C 0.4931(5) 0.4750(4) 0.2606(3) 0.0275(14) Uani 1 1 d . . .
H15A H 0.4947 0.5035 0.2024 0.033 Uiso 1 1 calc R . .
H15B H 0.4455 0.4352 0.2651 0.033 Uiso 1 1 calc R . .
C16A C 0.6131(5) 0.4146(4) 0.2898(4) 0.0289(14) Uani 1 1 d . . .
H16A H 0.6149 0.3958 0.3497 0.035 Uiso 1 1 calc R . .
H16B H 0.6311 0.3588 0.2686 0.035 Uiso 1 1 calc R . .
C17A C 0.7430(4) 0.4905(4) 0.3194(4) 0.0258(13) Uani 1 1 d . . .
C18A C 0.8734(5) 0.5801(4) 0.3290(4) 0.0286(14) Uani 1 1 d . . .
C19A C 0.9382(5) 0.6273(4) 0.2663(4) 0.0340(15) Uani 1 1 d . . .
H19A H 0.8858 0.6730 0.2248 0.051 Uiso 1 1 d R . .
H19B H 0.9913 0.5821 0.2408 0.051 Uiso 1 1 d R . .
H19C H 0.9793 0.6569 0.2926 0.051 Uiso 1 1 d R . .
C20A C 0.9577(5) 0.5079(4) 0.3933(4) 0.0426(18) Uani 1 1 d . . .
H20A H 0.9173 0.4750 0.4327 0.064 Uiso 1 1 d R . .
H20B H 0.9965 0.5378 0.4212 0.064 Uiso 1 1 d R . .
H20C H 1.0125 0.4649 0.3668 0.064 Uiso 1 1 d R . .
C21A C 0.7903(5) 0.6495(4) 0.3686(4) 0.0435(17) Uani 1 1 d . . .
H21A H 0.7490 0.6186 0.4090 0.065 Uiso 1 1 d R . .
H21B H 0.7376 0.6950 0.3272 0.065 Uiso 1 1 d R . .
H21C H 0.8306 0.6795 0.3952 0.065 Uiso 1 1 d R . .
Cu1B Cu 0.94290(5) 0.07837(4) 0.98478(4) 0.02205(19) Uani 1 1 d . . .
O1B O 1.1108(3) -0.0642(2) 0.9093(2) 0.0254(9) Uani 1 1 d . . .
O2B O 1.1508(3) 0.1244(2) 1.0104(2) 0.0278(9) Uani 1 1 d . . .
O3B O 0.6394(3) 0.1480(2) 0.8122(2) 0.0327(10) Uani 1 1 d . . .
N1B N 0.8559(4) 0.2199(3) 0.9435(3) 0.0228(11) Uani 1 1 d . . .
N2B N 0.9975(4) 0.0829(3) 0.8804(3) 0.0240(11) Uani 1 1 d . . .
N3B N 1.0904(4) 0.0143(3) 0.7774(3) 0.0314(12) Uani 1 1 d . . .
H3B H 1.0480 0.0617 0.7423 0.038 Uiso 1 1 calc R . .
N4B N 1.0559(4) 0.2700(3) 1.0157(3) 0.0282(12) Uani 1 1 d . . .
H4B H 1.0573 0.3263 1.0064 0.034 Uiso 1 1 calc R . .
N5B N 1.2180(4) 0.2398(3) 0.9469(3) 0.0289(12) Uani 1 1 d . . .
H5B H 1.2026 0.2993 0.9338 0.035 Uiso 1 1 calc R . .
N6B N 0.7264(4) 0.0846(3) 0.9369(3) 0.0265(11) Uani 1 1 d . . .
H6B H 0.7707 0.0362 0.9699 0.032 Uiso 1 1 calc R . .
N7B N 0.7382(4) -0.0036(3) 0.8448(3) 0.0318(12) Uani 1 1 d . . .
H7B H 0.7811 -0.0474 0.8826 0.038 Uiso 1 1 calc R . .
C1B C 0.9207(5) 0.2437(4) 0.8702(3) 0.0261(14) Uani 1 1 d . . .
H1BA H 0.9904 0.2516 0.8875 0.031 Uiso 1 1 calc R . .
H1BB H 0.8755 0.3021 0.8352 0.031 Uiso 1 1 calc R . .
C2B C 0.9496(5) 0.1709(3) 0.8227(3) 0.0269(14) Uani 1 1 d . . .
H2BA H 0.8816 0.1717 0.7949 0.032 Uiso 1 1 calc R . .
H2BB H 1.0047 0.1812 0.7814 0.032 Uiso 1 1 calc R . .
C3B C 1.0660(5) 0.0106(4) 0.8570(4) 0.0263(14) Uani 1 1 d . . .
C4B C 1.1807(5) -0.0526(4) 0.7429(4) 0.0314(14) Uani 1 1 d . . .
C5B C 1.1678(6) -0.0170(5) 0.6522(4) 0.0486(19) Uani 1 1 d . . .
H5BA H 1.1775 0.0433 0.6380 0.073 Uiso 1 1 d R . .
H5BB H 1.0929 -0.0124 0.6339 0.073 Uiso 1 1 d R . .
H5BC H 1.2245 -0.0587 0.6257 0.073 Uiso 1 1 d R . .
C6B C 1.2951(6) -0.0578(5) 0.7731(4) 0.0474(18) Uani 1 1 d . . .
H6BA H 1.3047 0.0024 0.7570 0.071 Uiso 1 1 d R . .
H6BB H 1.3536 -0.1012 0.7494 0.071 Uiso 1 1 d R . .
H6BC H 1.3008 -0.0779 0.8323 0.071 Uiso 1 1 d R . .
C7B C 1.1663(6) -0.1472(4) 0.7654(4) 0.0430(17) Uani 1 1 d . . .
H7BA H 1.1797 -0.1716 0.8239 0.065 Uiso 1 1 d R . .
H7BB H 1.2202 -0.1878 0.7363 0.065 Uiso 1 1 d R . .
H7BC H 1.0901 -0.1426 0.7505 0.065 Uiso 1 1 d R . .
C8B C 0.8542(4) 0.2744(4) 1.0041(3) 0.0247(13) Uani 1 1 d . . .
H8B1 H 0.7916 0.2705 1.0404 0.030 Uiso 1 1 calc R . .
H8B2 H 0.8371 0.3389 0.9749 0.030 Uiso 1 1 calc R . .
C9B C 0.9595(5) 0.2487(4) 1.0562(4) 0.0272(14) Uani 1 1 d . . .
H9B1 H 0.9408 0.2800 1.1016 0.033 Uiso 1 1 calc R . .
H9B2 H 0.9823 0.1825 1.0799 0.033 Uiso 1 1 calc R . .
C10B C 1.1421(5) 0.2066(4) 0.9923(3) 0.0259(13) Uani 1 1 d . . .
C11B C 1.3233(5) 0.1853(4) 0.9177(4) 0.0299(14) Uani 1 1 d . . .
C12B C 1.3010(5) 0.1276(4) 0.8629(4) 0.0404(17) Uani 1 1 d . . .
H12D H 1.2676 0.0833 0.8945 0.061 Uiso 1 1 d R . .
H12E H 1.3717 0.0955 0.8412 0.061 Uiso 1 1 d R . .
H12F H 1.2494 0.1673 0.8181 0.061 Uiso 1 1 d R . .
C13B C 1.4033(5) 0.1265(4) 0.9882(4) 0.0394(17) Uani 1 1 d . . .
H13D H 1.3696 0.0836 1.0219 0.059 Uiso 1 1 d R . .
H13E H 1.4182 0.1653 1.0208 0.059 Uiso 1 1 d R . .
H13F H 1.4737 0.0927 0.9673 0.059 Uiso 1 1 d R . .
C14B C 1.3752(5) 0.2544(4) 0.8672(4) 0.0351(15) Uani 1 1 d . . .
H14D H 1.3941 0.2891 0.9022 0.053 Uiso 1 1 d R . .
H14E H 1.3214 0.2960 0.8244 0.053 Uiso 1 1 d R . .
H14F H 1.4433 0.2222 0.8425 0.053 Uiso 1 1 d R . .
C15B C 0.7378(4) 0.2390(4) 0.9159(4) 0.0265(14) Uani 1 1 d . . .
H15C H 0.7363 0.2395 0.8575 0.032 Uiso 1 1 calc R . .
H15D H 0.6928 0.3004 0.9226 0.032 Uiso 1 1 calc R . .
C16B C 0.6838(5) 0.1700(4) 0.9620(4) 0.0302(14) Uani 1 1 d . . .
H16C H 0.6993 0.1593 1.0208 0.036 Uiso 1 1 calc R . .
H16D H 0.6017 0.1947 0.9521 0.036 Uiso 1 1 calc R . .
C17B C 0.6974(5) 0.0793(4) 0.8610(4) 0.0275(14) Uani 1 1 d . . .
C18B C 0.7175(5) -0.0276(4) 0.7690(4) 0.0364(16) Uani 1 1 d . . .
C19B C 0.7759(6) -0.1301(4) 0.7805(4) 0.0495(19) Uani 1 1 d . . .
H19D H 0.7399 -0.1630 0.8235 0.074 Uiso 1 1 d R . .
H19E H 0.8550 -0.1446 0.7957 0.074 Uiso 1 1 d R . .
H19F H 0.7701 -0.1482 0.7298 0.074 Uiso 1 1 d R . .
C20B C 0.7672(6) 0.0225(5) 0.6983(4) 0.052(2) Uani 1 1 d . . .
H20D H 0.7270 0.0879 0.6887 0.079 Uiso 1 1 d R . .
H20E H 0.7603 0.0008 0.6497 0.079 Uiso 1 1 d R . .
H20F H 0.8465 0.0114 0.7106 0.079 Uiso 1 1 d R . .
C21B C 0.5919(5) -0.0071(5) 0.7543(4) 0.0473(18) Uani 1 1 d . . .
H21D H 0.5531 0.0577 0.7510 0.071 Uiso 1 1 d R . .
H21E H 0.5628 -0.0435 0.7992 0.071 Uiso 1 1 d R . .
H21F H 0.5794 -0.0224 0.7034 0.071 Uiso 1 1 d R . .
B1 B 0.8298(7) 0.5163(5) 0.0550(5) 0.042(2) Uani 1 1 d . . .
F1 F 0.9093(3) 0.4579(2) 0.0191(2) 0.0517(11) Uani 1 1 d . . .
F2 F 0.8798(3) 0.5486(2) 0.1098(2) 0.0488(10) Uani 1 1 d . . .
F3 F 0.7678(3) 0.5903(3) -0.0011(2) 0.0597(12) Uani 1 1 d . . .
F4 F 0.7594(4) 0.4720(4) 0.0975(3) 0.0841(16) Uani 1 1 d . . .
Cl1S Cl 0.9601(2) 0.65356(14) 0.76377(13) 0.0726(6) Uani 1 1 d U . .
Cl2S Cl 0.7924(3) 0.5629(3) 0.8026(2) 0.1471(16) Uani 1 1 d U . .
C1S C 0.8777(6) 0.6121(5) 0.8406(4) 0.0498(17) Uani 1 1 d U . .
H1SA H 0.9275 0.5664 0.8846 0.060 Uiso 1 1 calc R . .
H1SB H 0.8307 0.6629 0.8638 0.060 Uiso 1 1 calc R . .
Cl1T Cl 0.5801(2) 0.3944(3) 0.0735(2) 0.1535(16) Uani 1 1 d U . .
Cl2T Cl 0.4627(4) 0.2698(2) 0.1444(3) 0.1840(19) Uani 1 1 d U . .
C1T C 0.4532(9) 0.3708(8) 0.0716(7) 0.115(3) Uani 1 1 d U . .
H1TA H 0.4385 0.3634 0.0170 0.138 Uiso 1 1 calc R . .
H1TB H 0.3907 0.4218 0.0838 0.138 Uiso 1 1 calc R . .

loop_
_atom_site_aniso_label
_atom_site_aniso_U_11
_atom_site_aniso_U_22
_atom_site_aniso_U_33
_atom_site_aniso_U_23
_atom_site_aniso_U_13
_atom_site_aniso_U_12
Cu1A 0.0236(4) 0.0233(4) 0.0235(4) 0.0031(3) -0.0047(3) -0.0117(3)
O1A 0.031(2) 0.029(2) 0.026(2) -0.0007(18) -0.0034(18) -0.0183(18)
O2A 0.032(2) 0.039(2) 0.028(3) 0.005(2) -0.0067(19) -0.010(2)
O3A 0.022(2) 0.036(2) 0.022(2) -0.0022(19) 0.0012(17) -0.0090(18)
N1A 0.019(2) 0.025(2) 0.027(3) 0.003(2) -0.001(2) -0.009(2)
N2A 0.023(3) 0.024(2) 0.022(3) 0.006(2) -0.003(2) -0.009(2)
N3A 0.059(4) 0.027(3) 0.034(3) 0.002(2) -0.011(3) -0.021(3)
N4A 0.024(3) 0.034(3) 0.025(3) 0.008(2) -0.004(2) -0.014(2)
N5A 0.032(3) 0.034(3) 0.021(3) 0.002(2) -0.001(2) -0.008(2)
N6A 0.027(3) 0.045(3) 0.024(3) -0.007(2) 0.002(2) -0.019(2)
N7A 0.022(3) 0.035(3) 0.022(3) 0.000(2) 0.001(2) -0.012(2)
C1A 0.024(3) 0.026(3) 0.020(3) 0.009(3) -0.003(2) -0.011(3)
C2A 0.024(3) 0.026(3) 0.030(3) 0.005(3) -0.004(3) -0.011(3)
C3A 0.022(3) 0.026(3) 0.030(4) -0.006(3) -0.002(3) -0.009(3)
C4A 0.054(4) 0.029(3) 0.038(4) -0.007(3) -0.006(3) -0.020(3)
C5A 0.159(10) 0.037(4) 0.106(8) -0.006(5) -0.051(7) -0.049(6)
C6A 0.043(4) 0.053(4) 0.085(6) -0.030(4) -0.004(4) -0.022(4)
C7A 0.066(6) 0.091(6) 0.101(8) -0.071(6) 0.029(5) -0.041(5)
C8A 0.023(3) 0.032(3) 0.025(3) 0.003(3) -0.007(3) -0.009(3)
C9A 0.022(3) 0.033(3) 0.026(4) 0.000(3) -0.001(3) -0.011(3)
C10A 0.024(3) 0.033(3) 0.031(4) 0.002(3) -0.002(3) -0.016(3)
C11A 0.031(4) 0.036(3) 0.034(4) -0.002(3) 0.000(3) -0.009(3)
C12A 0.054(5) 0.048(4) 0.043(5) -0.013(4) 0.000(4) -0.005(4)
C13A 0.031(4) 0.043(4) 0.055(5) -0.003(4) -0.001(3) -0.009(3)
C14A 0.054(5) 0.035(4) 0.065(5) -0.006(4) -0.003(4) -0.024(3)
C15A 0.033(3) 0.028(3) 0.024(3) -0.002(3) -0.004(3) -0.016(3)
C16A 0.024(3) 0.035(3) 0.027(4) -0.003(3) 0.001(3) -0.012(3)
C17A 0.018(3) 0.027(3) 0.024(3) 0.003(3) -0.006(2) -0.001(3)
C18A 0.019(3) 0.035(3) 0.031(4) 0.002(3) 0.001(3) -0.013(3)
C19A 0.027(3) 0.040(4) 0.032(4) 0.004(3) 0.004(3) -0.015(3)
C20A 0.032(4) 0.054(4) 0.040(4) 0.013(3) -0.009(3) -0.026(3)
C21A 0.040(4) 0.046(4) 0.050(5) -0.011(4) 0.005(3) -0.021(3)
Cu1B 0.0208(4) 0.0194(4) 0.0229(4) 0.0020(3) -0.0016(3) -0.0065(3)
O1B 0.025(2) 0.0177(19) 0.031(2) 0.0001(18) -0.0049(18) -0.0065(17)
O2B 0.029(2) 0.020(2) 0.034(2) -0.0006(18) -0.0018(18) -0.0113(17)
O3B 0.030(2) 0.028(2) 0.033(2) 0.007(2) -0.0043(19) -0.0082(19)
N1B 0.020(2) 0.018(2) 0.029(3) 0.001(2) -0.003(2) -0.008(2)
N2B 0.022(3) 0.023(2) 0.027(3) 0.001(2) -0.002(2) -0.011(2)
N3B 0.030(3) 0.028(3) 0.026(3) -0.001(2) -0.001(2) 0.001(2)
N4B 0.025(3) 0.021(2) 0.041(3) -0.006(2) 0.005(2) -0.013(2)
N5B 0.025(3) 0.017(2) 0.041(3) 0.001(2) 0.003(2) -0.008(2)
N6B 0.023(3) 0.027(3) 0.025(3) 0.007(2) -0.007(2) -0.009(2)
N7B 0.031(3) 0.023(3) 0.038(3) 0.001(2) -0.007(2) -0.007(2)
C1B 0.019(3) 0.021(3) 0.030(3) 0.010(3) -0.008(3) -0.004(2)
C2B 0.026(3) 0.021(3) 0.027(3) 0.007(3) -0.005(3) -0.006(2)
C3B 0.024(3) 0.031(3) 0.027(4) -0.003(3) 0.000(3) -0.015(3)
C4B 0.035(4) 0.033(3) 0.026(3) -0.010(3) 0.003(3) -0.009(3)
C5B 0.061(5) 0.042(4) 0.031(4) -0.005(3) 0.013(3) -0.005(4)
C6B 0.047(4) 0.055(4) 0.041(4) -0.015(4) 0.009(3) -0.016(4)
C7B 0.046(4) 0.048(4) 0.036(4) -0.013(3) 0.009(3) -0.015(3)
C8B 0.016(3) 0.021(3) 0.033(4) -0.003(3) 0.002(2) -0.004(2)
C9B 0.028(3) 0.024(3) 0.031(4) -0.003(3) -0.003(3) -0.012(3)
C10B 0.025(3) 0.028(3) 0.027(3) -0.003(3) -0.010(3) -0.012(3)
C11B 0.019(3) 0.025(3) 0.038(4) 0.006(3) 0.001(3) -0.006(3)
C12B 0.035(4) 0.039(4) 0.053(5) -0.013(3) 0.004(3) -0.018(3)
C13B 0.030(4) 0.034(3) 0.049(4) 0.011(3) -0.001(3) -0.017(3)
C14B 0.028(3) 0.036(3) 0.038(4) 0.006(3) -0.004(3) -0.015(3)
C15B 0.018(3) 0.021(3) 0.035(4) 0.002(3) -0.007(3) -0.003(2)
C16B 0.028(3) 0.031(3) 0.030(4) 0.001(3) -0.006(3) -0.011(3)
C17B 0.018(3) 0.027(3) 0.035(4) 0.005(3) 0.000(3) -0.011(3)
C18B 0.038(4) 0.036(3) 0.032(4) -0.001(3) 0.000(3) -0.011(3)
C19B 0.063(5) 0.028(3) 0.055(5) -0.012(3) -0.008(4) -0.009(3)
C20B 0.063(5) 0.047(4) 0.041(5) -0.006(4) 0.009(4) -0.011(4)
C21B 0.038(4) 0.056(4) 0.049(5) -0.011(4) -0.012(3) -0.016(3)
B1 0.057(5) 0.038(4) 0.034(5) -0.007(4) 0.001(4) -0.021(4)
F1 0.063(3) 0.036(2) 0.059(3) -0.016(2) 0.006(2) -0.017(2)
F2 0.059(3) 0.041(2) 0.050(3) -0.015(2) -0.003(2) -0.0171(19)
F3 0.062(3) 0.058(3) 0.050(3) -0.015(2) -0.009(2) -0.003(2)
F4 0.120(4) 0.120(4) 0.058(3) -0.041(3) 0.044(3) -0.092(4)
Cl1S 0.0905(17) 0.0552(12) 0.0591(14) -0.0097(11) 0.0289(12) -0.0107(11)
Cl2S 0.109(2) 0.292(5) 0.131(3) -0.146(3) 0.042(2) -0.123(3)
C1S 0.059(5) 0.048(4) 0.044(4) -0.015(4) -0.001(3) -0.017(3)
Cl1T 0.0504(16) 0.292(5) 0.154(3) -0.154(3) 0.0164(16) -0.033(2)
Cl2T 0.190(4) 0.098(2) 0.238(5) -0.047(3) -0.092(3) 0.010(2)
C1T 0.077(6) 0.145(8) 0.140(10) -0.084(5) -0.007(7) -0.021(7)

loop_
_atom_type_symbol
_atom_type_description
_atom_type_scat_dispersion_real
_atom_type_scat_dispersion_imag
_atom_type_scat_source
C C 0.0033 0.0016 'International Tables Vol C Tables 4.2.6.8 and 6.1.1.4'
H H 0.0000 0.0000 'International Tables Vol C Tables 4.2.6.8 and 6.1.1.4'
B B 0.0013 0.0007 'International Tables Vol C Tables 4.2.6.8 and 6.1.1.4'
N N 0.0061 0.0033 'International Tables Vol C Tables 4.2.6.8 and 6.1.1.4'
O O 0.0106 0.0060 'International Tables Vol C Tables 4.2.6.8 and 6.1.1.4'
F F 0.0171 0.0103 'International Tables Vol C Tables 4.2.6.8 and 6.1.1.4'
Cu Cu 0.3201 1.2651 'International Tables Vol C Tables 4.2.6.8 and 6.1.1.4'
Cl Cl 0.1484 0.1585 'International Tables Vol C Tables 4.2.6.8 and 6.1.1.4'

loop_
_geom_angle_atom_site_label_1
_geom_angle_atom_site_label_2
_geom_angle_atom_site_label_3
_geom_angle
_geom_angle_site_symmetry_1
_geom_angle_site_symmetry_3
_geom_angle_publ_flag
N2A Cu1A O1A 176.10(19) . 2_666 ?
N2A Cu1A N1A 86.38(18) . . ?
O1A Cu1A N1A 97.38(17) 2_666 . ?
N2A Cu1A Cu1A 86.23(15) . 2_666 ?
O1A Cu1A Cu1A 90.04(12) 2_666 2_666 ?
N1A Cu1A Cu1A 172.33(13) . 2_666 ?
C3A O1A Cu1A 118.9(3) . 2_666 ?
C15A N1A C8A 108.1(4) . . ?
C15A N1A C1A 111.1(4) . . ?
C8A N1A C1A 108.1(4) . . ?
C15A N1A Cu1A 114.4(3) . . ?
C8A N1A Cu1A 112.9(3) . . ?
C1A N1A Cu1A 102.0(3) . . ?
C3A N2A C2A 122.2(5) . . ?
C3A N2A Cu1A 123.3(4) . . ?
C2A N2A Cu1A 114.3(4) . . ?
C3A N3A C4A 128.5(5) . . ?
C10A N4A C9A 120.0(5) . . ?
C10A N5A C11A 125.0(5) . . ?
C17A N6A C16A 121.2(5) . . ?
C17A N7A C18A 126.2(5) . . ?
N1A C1A C2A 109.8(4) . . ?
N2A C2A C1A 108.5(4) . . ?
O1A C3A N2A 121.3(5) . . ?
O1A C3A N3A 117.2(5) . . ?
N2A C3A N3A 121.5(5) . . ?
C6A C4A N3A 111.6(5) . . ?
C6A C4A C5A 109.2(6) . . ?
N3A C4A C5A 106.0(6) . . ?
C6A C4A C7A 109.9(6) . . ?
N3A C4A C7A 109.9(5) . . ?
C5A C4A C7A 110.2(7) . . ?
N1A C8A C9A 112.6(4) . . ?
N4A C9A C8A 111.4(5) . . ?
O2A C10A N5A 125.0(6) . . ?
O2A C10A N4A 120.4(6) . . ?
N5A C10A N4A 114.5(5) . . ?
N5A C11A C12A 106.1(5) . . ?
N5A C11A C14A 110.5(5) . . ?
C12A C11A C14A 109.3(6) . . ?
N5A C11A C13A 109.9(5) . . ?
C12A C11A C13A 109.9(6) . . ?
C14A C11A C13A 111.1(5) . . ?
N1A C15A C16A 116.6(4) . . ?
N6A C16A C15A 115.5(5) . . ?
O3A C17A N6A 122.3(5) . . ?
O3A C17A N7A 123.1(5) . . ?
N6A C17A N7A 114.6(5) . . ?
N7A C18A C21A 110.3(5) . . ?
N7A C18A C19A 107.1(5) . . ?
C21A C18A C19A 110.0(5) . . ?
N7A C18A C20A 110.6(5) . . ?
C21A C18A C20A 110.3(5) . . ?
C19A C18A C20A 108.5(5) . . ?
N2B Cu1B O1B 175.54(17) . 2_757 ?
N2B Cu1B N1B 86.28(19) . . ?
O1B Cu1B N1B 97.67(17) 2_757 . ?
N2B Cu1B Cu1B 86.08(14) . 2_757 ?
O1B Cu1B Cu1B 90.06(11) 2_757 2_757 ?
N1B Cu1B Cu1B 171.94(14) . 2_757 ?
C3B O1B Cu1B 119.1(4) . 2_757 ?
C8B N1B C15B 107.8(4) . . ?
C8B N1B C1B 112.8(4) . . ?
C15B N1B C1B 107.8(4) . . ?
C8B N1B Cu1B 113.9(3) . . ?
C15B N1B Cu1B 113.1(3) . . ?
C1B N1B Cu1B 101.2(3) . . ?
C3B N2B C2B 121.8(5) . . ?
C3B N2B Cu1B 123.3(4) . . ?
C2B N2B Cu1B 114.6(4) . . ?
C3B N3B C4B 127.6(5) . . ?
C10B N4B C9B 122.4(4) . . ?
C10B N5B C11B 126.0(5) . . ?
C17B N6B C16B 119.8(5) . . ?
C17B N7B C18B 125.6(5) . . ?
N1B C1B C2B 111.2(4) . . ?
N2B C2B C1B 107.5(4) . . ?
O1B C3B N2B 120.4(5) . . ?
O1B C3B N3B 118.7(5) . . ?
N2B C3B N3B 120.9(5) . . ?
N3B C4B C5B 105.5(5) . . ?
N3B C4B C6B 110.3(5) . . ?
C5B C4B C6B 110.5(5) . . ?
N3B C4B C7B 111.0(5) . . ?
C5B C4B C7B 109.7(5) . . ?
C6B C4B C7B 109.8(5) . . ?
N1B C8B C9B 117.2(4) . . ?
N4B C9B C8B 116.4(5) . . ?
O2B C10B N4B 122.1(5) . . ?
O2B C10B N5B 123.2(5) . . ?
N4B C10B N5B 114.7(5) . . ?
N5B C11B C13B 110.9(5) . . ?
N5B C11B C14B 105.6(5) . . ?
C13B C11B C14B 109.0(5) . . ?
N5B C11B C12B 111.1(5) . . ?
C13B C11B C12B 111.4(5) . . ?
C14B C11B C12B 108.7(5) . . ?
N1B C15B C16B 113.4(4) . . ?
N6B C16B C15B 111.1(5) . . ?
O3B C17B N7B 124.1(6) . . ?
O3B C17B N6B 120.9(5) . . ?
N7B C17B N6B 115.0(5) . . ?
N7B C18B C20B 110.5(5) . . ?
N7B C18B C21B 110.4(5) . . ?
C20B C18B C21B 111.1(6) . . ?
N7B C18B C19B 106.6(5) . . ?
C20B C18B C19B 109.3(6) . . ?
C21B C18B C19B 109.0(5) . . ?
F1 B1 F3 111.2(6) . . ?
F1 B1 F4 109.9(6) . . ?
F3 B1 F4 109.2(7) . . ?
F1 B1 F2 110.7(6) . . ?
F3 B1 F2 107.4(6) . . ?
F4 B1 F2 108.4(6) . . ?
Cl2S C1S Cl1S 111.2(4) . . ?
Cl1T C1T Cl2T 108.9(6) . . ?

loop_
_geom_bond_atom_site_label_1
_geom_bond_atom_site_label_2
_geom_bond_distance
_geom_bond_site_symmetry_2
_geom_bond_publ_flag
Cu1A N2A 1.875(4) . ?
Cu1A O1A 1.892(4) 2_666 ?
Cu1A N1A 2.119(5) . ?
Cu1A Cu1A 2.3897(14) 2_666 ?
O1A C3A 1.290(6) . ?
O1A Cu1A 1.892(4) 2_666 ?
O2A C10A 1.232(7) . ?
O3A C17A 1.242(7) . ?
N1A C15A 1.485(7) . ?
N1A C8A 1.510(7) . ?
N1A C1A 1.513(6) . ?
N2A C3A 1.312(7) . ?
N2A C2A 1.465(7) . ?
N3A C3A 1.360(7) . ?
N3A C4A 1.483(8) . ?
N4A C10A 1.390(7) . ?
N4A C9A 1.449(7) . ?
N5A C10A 1.341(7) . ?
N5A C11A 1.465(8) . ?
N6A C17A 1.363(7) . ?
N6A C16A 1.446(7) . ?
N7A C17A 1.365(7) . ?
N7A C18A 1.467(7) . ?
C1A C2A 1.514(8) . ?
C4A C6A 1.479(9) . ?
C4A C5A 1.505(9) . ?
C4A C7A 1.534(10) . ?
C8A C9A 1.524(7) . ?
C11A C12A 1.521(9) . ?
C11A C14A 1.523(8) . ?
C11A C13A 1.538(8) . ?
C15A C16A 1.542(8) . ?
C18A C21A 1.519(9) . ?
C18A C19A 1.523(8) . ?
C18A C20A 1.544(8) . ?
Cu1B N2B 1.867(5) . ?
Cu1B O1B 1.884(4) 2_757 ?
Cu1B N1B 2.131(4) . ?
Cu1B Cu1B 2.3981(13) 2_757 ?
O1B C3B 1.288(6) . ?
O1B Cu1B 1.884(4) 2_757 ?
O2B C10B 1.243(6) . ?
O3B C17B 1.242(6) . ?
N1B C8B 1.483(7) . ?
N1B C15B 1.494(6) . ?
N1B C1B 1.501(7) . ?
N2B C3B 1.332(7) . ?
N2B C2B 1.474(6) . ?
N3B C3B 1.364(7) . ?
N3B C4B 1.492(7) . ?
N4B C10B 1.344(7) . ?
N4B C9B 1.466(7) . ?
N5B C10B 1.365(7) . ?
N5B C11B 1.472(7) . ?
N6B C17B 1.379(7) . ?
N6B C16B 1.447(7) . ?
N7B C17B 1.343(7) . ?
N7B C18B 1.476(8) . ?
C1B C2B 1.501(8) . ?
C4B C5B 1.510(8) . ?
C4B C6B 1.521(9) . ?
C4B C7B 1.534(8) . ?
C8B C9B 1.515(7) . ?
C11B C13B 1.520(8) . ?
C11B C14B 1.535(8) . ?
C11B C12B 1.536(8) . ?
C15B C16B 1.524(7) . ?
C18B C20B 1.514(9) . ?
C18B C21B 1.530(8) . ?
C18B C19B 1.531(8) . ?
B1 F1 1.361(9) . ?
B1 F3 1.367(8) . ?
B1 F4 1.384(9) . ?
B1 F2 1.413(8) . ?
Cl1S C1S 1.774(7) . ?
Cl2S C1S 1.732(7) . ?
Cl1T C1T 1.758(11) . ?
Cl2T C1T 1.763(13) . ?

loop_
_geom_hbond_atom_site_label_D
_geom_hbond_atom_site_label_H
_geom_hbond_atom_site_label_A
_geom_hbond_distance_DH
_geom_hbond_distance_HA
_geom_hbond_distance_DA
_geom_hbond_angle_DHA
_geom_hbond_site_symmetry_A
N4A H4A O3A 0.88 2.40 3.136(6) 141.6 2_666
N5A H5A O3A 0.88 2.02 2.854(6) 158.2 2_666
N6A H6A F4 0.88 2.03 2.907(7) 171.7 .
N7A H7A F2 0.88 2.18 3.050(6) 171.7 .
N4B H4B F1 0.88 2.37 2.986(6) 127.6 1_556
N5B H5B F2 0.88 2.27 3.126(6) 165.4 2_766
N5B H5B F3 0.88 2.43 3.104(6) 134.1 2_766
N6B H6B O2B 0.88 2.38 3.123(6) 142.4 2_757
N7B H7B O2B 0.88 1.99 2.847(6) 162.9 2_757

loop_
_geom_torsion_atom_site_label_1
_geom_torsion_atom_site_label_2
_geom_torsion_atom_site_label_3
_geom_torsion_atom_site_label_4
_geom_torsion
_geom_torsion_site_symmetry_1
_geom_torsion_site_symmetry_2
_geom_torsion_site_symmetry_3
_geom_torsion_site_symmetry_4
_geom_torsion_publ_flag
N2A Cu1A N1A C15A 140.1(4) . . . . ?
O1A Cu1A N1A C15A -40.9(4) 2_666 . . . ?
Cu1A Cu1A N1A C15A 124.5(9) 2_666 . . . ?
N2A Cu1A N1A C8A -95.8(4) . . . . ?
O1A Cu1A N1A C8A 83.2(3) 2_666 . . . ?
Cu1A Cu1A N1A C8A -111.4(10) 2_666 . . . ?
N2A Cu1A N1A C1A 20.0(3) . . . . ?
O1A Cu1A N1A C1A -161.0(3) 2_666 . . . ?
Cu1A Cu1A N1A C1A 4.4(12) 2_666 . . . ?
O1A Cu1A N2A C3A 16(3) 2_666 . . . ?
N1A Cu1A N2A C3A -179.2(5) . . . . ?
Cu1A Cu1A N2A C3A -1.2(4) 2_666 . . . ?
O1A Cu1A N2A C2A -160(3) 2_666 . . . ?
N1A Cu1A N2A C2A 5.1(4) . . . . ?
Cu1A Cu1A N2A C2A -176.9(4) 2_666 . . . ?
C15A N1A C1A C2A -163.0(4) . . . . ?
C8A N1A C1A C2A 78.5(5) . . . . ?
Cu1A N1A C1A C2A -40.7(4) . . . . ?
C3A N2A C2A C1A 154.5(5) . . . . ?
Cu1A N2A C2A C1A -29.8(5) . . . . ?
N1A C1A C2A N2A 47.8(6) . . . . ?
Cu1A O1A C3A N2A -5.7(7) 2_666 . . . ?
Cu1A O1A C3A N3A 173.4(4) 2_666 . . . ?
C2A N2A C3A O1A 179.9(5) . . . . ?
Cu1A N2A C3A O1A 4.5(8) . . . . ?
C2A N2A C3A N3A 0.8(8) . . . . ?
Cu1A N2A C3A N3A -174.6(4) . . . . ?
C4A N3A C3A O1A 8.6(9) . . . . ?
C4A N3A C3A N2A -172.3(6) . . . . ?
C3A N3A C4A C6A 57.3(9) . . . . ?
C3A N3A C4A C5A 176.0(7) . . . . ?
C3A N3A C4A C7A -64.9(9) . . . . ?
C15A N1A C8A C9A 95.5(5) . . . . ?
C1A N1A C8A C9A -144.1(5) . . . . ?
Cu1A N1A C8A C9A -32.0(6) . . . . ?
C10A N4A C9A C8A 71.8(6) . . . . ?
N1A C8A C9A N4A 73.8(6) . . . . ?
C11A N5A C10A O2A 6.2(9) . . . . ?
C11A N5A C10A N4A -175.1(5) . . . . ?
C9A N4A C10A O2A -3.9(8) . . . . ?
C9A N4A C10A N5A 177.4(5) . . . . ?
C10A N5A C11A C12A 177.7(5) . . . . ?
C10A N5A C11A C14A -63.9(7) . . . . ?
C10A N5A C11A C13A 59.0(7) . . . . ?
C8A N1A C15A C16A -164.1(4) . . . . ?
C1A N1A C15A C16A 77.4(6) . . . . ?
Cu1A N1A C15A C16A -37.5(6) . . . . ?
C17A N6A C16A C15A 100.8(6) . . . . ?
N1A C15A C16A N6A -74.9(6) . . . . ?
C16A N6A C17A O3A 5.6(8) . . . . ?
C16A N6A C17A N7A -172.7(5) . . . . ?
C18A N7A C17A O3A 2.3(8) . . . . ?
C18A N7A C17A N6A -179.4(5) . . . . ?
C17A N7A C18A C21A -57.7(7) . . . . ?
C17A N7A C18A C19A -177.3(5) . . . . ?
C17A N7A C18A C20A 64.6(7) . . . . ?
N2B Cu1B N1B C8B -140.8(4) . . . . ?
O1B Cu1B N1B C8B 41.3(4) 2_757 . . . ?
Cu1B Cu1B N1B C8B -122.1(9) 2_757 . . . ?
N2B Cu1B N1B C15B 95.6(4) . . . . ?
O1B Cu1B N1B C15B -82.4(4) 2_757 . . . ?
Cu1B Cu1B N1B C15B 114.3(9) 2_757 . . . ?
N2B Cu1B N1B C1B -19.4(3) . . . . ?
O1B Cu1B N1B C1B 162.6(3) 2_757 . . . ?
Cu1B Cu1B N1B C1B -0.7(11) 2_757 . . . ?
O1B Cu1B N2B C3B -27(3) 2_757 . . . ?
N1B Cu1B N2B C3B -179.6(4) . . . . ?
Cu1B Cu1B N2B C3B 3.0(4) 2_757 . . . ?
O1B Cu1B N2B C2B 147(2) 2_757 . . . ?
N1B Cu1B N2B C2B -5.7(4) . . . . ?
Cu1B Cu1B N2B C2B 176.9(3) 2_757 . . . ?
C8B N1B C1B C2B 163.2(4) . . . . ?
C15B N1B C1B C2B -77.8(5) . . . . ?
Cu1B N1B C1B C2B 41.1(4) . . . . ?
C3B N2B C2B C1B -155.9(5) . . . . ?
Cu1B N2B C2B C1B 30.1(5) . . . . ?
N1B C1B C2B N2B -48.5(6) . . . . ?
Cu1B O1B C3B N2B 12.1(6) 2_757 . . . ?
Cu1B O1B C3B N3B -168.1(4) 2_757 . . . ?
C2B N2B C3B O1B 176.6(5) . . . . ?
Cu1B N2B C3B O1B -9.8(7) . . . . ?
C2B N2B C3B N3B -3.1(8) . . . . ?
Cu1B N2B C3B N3B 170.4(4) . . . . ?
C4B N3B C3B O1B -12.6(8) . . . . ?
C4B N3B C3B N2B 167.1(5) . . . . ?
C3B N3B C4B C5B 178.2(6) . . . . ?
C3B N3B C4B C6B -62.5(7) . . . . ?
C3B N3B C4B C7B 59.4(8) . . . . ?
C15B N1B C8B C9B 164.7(4) . . . . ?
C1B N1B C8B C9B -76.4(6) . . . . ?
Cu1B N1B C8B C9B 38.3(6) . . . . ?
C10B N4B C9B C8B -101.3(6) . . . . ?
N1B C8B C9B N4B 71.4(6) . . . . ?
C9B N4B C10B O2B -7.1(8) . . . . ?
C9B N4B C10B N5B 172.4(5) . . . . ?
C11B N5B C10B O2B -4.5(9) . . . . ?
C11B N5B C10B N4B 176.0(5) . . . . ?
C10B N5B C11B C13B -64.3(7) . . . . ?
C10B N5B C11B C14B 177.8(5) . . . . ?
C10B N5B C11B C12B 60.1(7) . . . . ?
C8B N1B C15B C16B -95.0(5) . . . . ?
C1B N1B C15B C16B 142.9(5) . . . . ?
Cu1B N1B C15B C16B 31.9(6) . . . . ?
C17B N6B C16B C15B -70.6(6) . . . . ?
N1B C15B C16B N6B -74.4(6) . . . . ?
C18B N7B C17B O3B -2.7(9) . . . . ?
C18B N7B C17B N6B 178.6(5) . . . . ?
C16B N6B C17B O3B 3.5(8) . . . . ?
C16B N6B C17B N7B -177.8(5) . . . . ?
C17B N7B C18B C20B 64.3(7) . . . . ?
C17B N7B C18B C21B -58.9(7) . . . . ?
C17B N7B C18B C19B -177.1(5) . . . . ?
